data_4027391
loop_
_publ_author_name
'R. Rama Suresh'
'K. C. Kumara Swamy'

_publ_section_title
;
 Palladium-Catalyzed Annulation of Allenes with Indole-2-carboxylic Acid
 Derivatives: Synthesis of Indolo[2,3-c]pyrane-1-ones via Ar-I Reactivity
 or C-H Functionalization
;
_journal_name_full 'Journal of Organic Chemistry'
_journal_page_first 6959
_journal_page_last 6969
_journal_paper_doi 10.1021/jo301149s
_journal_volume 77
_journal_year 2012
_chemical_formula_moiety 'C20 H24 N O5 P'
_chemical_formula_sum 'C20 H24 N O5 P'
_chemical_formula_weight 389.37
_chemical_name_systematic
; 

 ? 

;
_space_group_IT_number 14
_symmetry_cell_setting monoclinic
_symmetry_space_group_name_Hall '-P 2ybc'
_symmetry_space_group_name_H-M 'P 1 21/c 1'
_atom_sites_solution_hydrogens geom
_atom_sites_solution_primary direct
_atom_sites_solution_secondary difmap
_audit_creation_method SHELXL-97
_cell_angle_alpha 90.00
_cell_angle_beta 112.165(6)
_cell_angle_gamma 90.00
_cell_formula_units_Z 4
_cell_length_a 13.8122(6)
_cell_length_b 13.1379(4)
_cell_length_c 11.7893(6)
_cell_measurement_temperature 293(2)
_cell_volume 1981.23(17)
_computing_structure_refinement 'SHELXL-97 (Sheldrick, 1997)'
_computing_structure_solution 'SHELXS-97 (Sheldrick, 1990)'
_diffrn_ambient_temperature 293(2)
_diffrn_measured_fraction_theta_full 0.999
_diffrn_measured_fraction_theta_max 0.999
_diffrn_radiation_monochromator graphite
_diffrn_radiation_source 'fine-focus sealed tube'
_diffrn_radiation_type MoK\a
_diffrn_radiation_wavelength 0.71073
_diffrn_reflns_av_R_equivalents 0.0241
_diffrn_reflns_av_sigmaI/netI 0.0331
_diffrn_reflns_limit_h_max 16
_diffrn_reflns_limit_h_min -10
_diffrn_reflns_limit_k_max 10
_diffrn_reflns_limit_k_min -15
_diffrn_reflns_limit_l_max 14
_diffrn_reflns_limit_l_min -13
_diffrn_reflns_number 8639
_diffrn_reflns_theta_full 25.00
_diffrn_reflns_theta_max 25.00
_diffrn_reflns_theta_min 3.10
_exptl_absorpt_coefficient_mu 0.169
_exptl_absorpt_correction_T_max 0.9833
_exptl_absorpt_correction_T_min 0.9510
_exptl_absorpt_correction_type multi-scan
_exptl_absorpt_process_details 'CrysAlisPro, Oxford Diffraction Ltd.'
_exptl_crystal_density_diffrn 1.305
_exptl_crystal_F_000 824
_exptl_crystal_size_max 0.30
_exptl_crystal_size_mid 0.20
_exptl_crystal_size_min 0.10
_refine_diff_density_max 0.212
_refine_diff_density_min -0.281
_refine_diff_density_rms 0.035
_refine_ls_extinction_coef 0.0041(8)
_refine_ls_extinction_expression Fc^*^=kFc[1+0.001xFc^2^\l^3^/sin(2\q)]^-1/4^
_refine_ls_extinction_method SHELXL
_refine_ls_goodness_of_fit_ref 1.029
_refine_ls_hydrogen_treatment constr
_refine_ls_matrix_type full
_refine_ls_number_parameters 250
_refine_ls_number_reflns 3475
_refine_ls_number_restraints 0
_refine_ls_restrained_S_all 1.029
_refine_ls_R_factor_all 0.0594
_refine_ls_R_factor_gt 0.0416
_refine_ls_shift/su_max 0.004
_refine_ls_shift/su_mean 0.000
_refine_ls_structure_factor_coef Fsqd
_refine_ls_weighting_details 'calc w=1/[\s^2^(Fo^2^)+(0.0426P)^2^+0.5598P] where P=(Fo^2^+2Fc^2^)/3'
_refine_ls_weighting_scheme calc
_refine_ls_wR_factor_gt 0.0952
_refine_ls_wR_factor_ref 0.1045
_reflns_number_gt 2651
_reflns_number_total 3475
_reflns_threshold_expression >2sigma(I)
_cod_data_source_file jo301149s_si_002_2.cif
_cod_data_source_block compd-29
_cod_original_cell_volume 1981.23(15)
_cod_database_code 4027391

loop_
_symmetry_equiv_pos_as_xyz
'x, y, z'
'-x, y+1/2, -z+1/2'
'-x, -y, -z'
'x, -y-1/2, z-1/2'

loop_
_atom_site_label
_atom_site_type_symbol
_atom_site_fract_x
_atom_site_fract_y
_atom_site_fract_z
_atom_site_U_iso_or_equiv
_atom_site_adp_type
_atom_site_occupancy
_atom_site_symmetry_multiplicity
_atom_site_calc_flag
_atom_site_refinement_flags
P1 P 0.44024(4) 0.59033(4) 0.32331(6) 0.04601(19) Uani 1 1 d .
N1 N 0.01501(12) 0.63907(12) 0.42166(16) 0.0416(4) Uani 1 1 d .
O1 O -0.08055(13) 0.68416(15) 0.15571(17) 0.0760(5) Uani 1 1 d .
O2 O 0.06487(12) 0.63501(12) 0.13817(13) 0.0559(4) Uani 1 1 d .
O3 O 0.53938(11) 0.58628(10) 0.44668(15) 0.0525(4) Uani 1 1 d .
O4 O 0.45228(11) 0.69420(10) 0.26295(13) 0.0463(4) Uani 1 1 d .
O5 O 0.43694(14) 0.50344(12) 0.24566(18) 0.0780(6) Uani 1 1 d .
C1 C -0.09119(17) 0.66988(17) 0.4044(2) 0.0570(6) Uani 1 1 d .
H1A H -0.1242 0.6167 0.4326 0.086 Uiso 1 1 calc R
H1B H -0.1304 0.6823 0.3190 0.086 Uiso 1 1 calc R
H1C H -0.0888 0.7309 0.4502 0.086 Uiso 1 1 calc R
C2 C 0.08999(16) 0.61292(14) 0.53255(19) 0.0405(5) Uani 1 1 d .
C3 C 0.0801(2) 0.60525(16) 0.6459(2) 0.0549(6) Uani 1 1 d .
H3 H 0.0173 0.6196 0.6545 0.066 Uiso 1 1 calc R
C4 C 0.1670(2) 0.57563(18) 0.7438(2) 0.0639(7) Uani 1 1 d .
H4 H 0.1631 0.5704 0.8206 0.077 Uiso 1 1 calc R
C5 C 0.2613(2) 0.55308(17) 0.7312(2) 0.0565(6) Uani 1 1 d .
H5 H 0.3184 0.5326 0.7996 0.068 Uiso 1 1 calc R
C6 C 0.27157(17) 0.56044(15) 0.62051(19) 0.0447(5) Uani 1 1 d .
H6 H 0.3349 0.5455 0.6137 0.054 Uiso 1 1 calc R
C7 C 0.18496(15) 0.59096(13) 0.51738(18) 0.0355(4) Uani 1 1 d .
C8 C 0.16368(14) 0.60513(13) 0.38973(17) 0.0336(4) Uani 1 1 d .
C9 C 0.22921(15) 0.59923(13) 0.31783(18) 0.0353(4) Uani 1 1 d .
C10 C 0.16776(17) 0.58293(16) 0.1820(2) 0.0477(5) Uani 1 1 d .
C11 C 0.00770(17) 0.65204(16) 0.2066(2) 0.0481(5) Uani 1 1 d .
C12 C 0.05985(15) 0.63272(14) 0.33603(18) 0.0371(5) Uani 1 1 d .
C13 C 0.1445(2) 0.46957(19) 0.1591(3) 0.0798(9) Uani 1 1 d .
H13A H 0.1079 0.4458 0.2089 0.120 Uiso 1 1 calc R
H13B H 0.2089 0.4328 0.1798 0.120 Uiso 1 1 calc R
H13C H 0.1021 0.4588 0.0743 0.120 Uiso 1 1 calc R
C14 C 0.2165(2) 0.6287(2) 0.0973(2) 0.0754(8) Uani 1 1 d .
H14A H 0.1661 0.6285 0.0147 0.113 Uiso 1 1 calc R
H14B H 0.2762 0.5891 0.1017 0.113 Uiso 1 1 calc R
H14C H 0.2380 0.6974 0.1221 0.113 Uiso 1 1 calc R
C15 C 0.33405(15) 0.60193(14) 0.37327(19) 0.0397(5) Uani 1 1 d .
H15 H 0.3563 0.6123 0.4573 0.048 Uiso 1 1 calc R
C16 C 0.57229(18) 0.67643(17) 0.5229(2) 0.0542(6) Uani 1 1 d .
H16A H 0.6388 0.6631 0.5890 0.065 Uiso 1 1 calc R
H16B H 0.5214 0.6917 0.5590 0.065 Uiso 1 1 calc R
C17 C 0.58332(16) 0.76738(15) 0.4501(2) 0.0458(5) Uani 1 1 d .
C18 C 0.48134(17) 0.78332(15) 0.3424(2) 0.0462(5) Uani 1 1 d .
H18A H 0.4264 0.7979 0.3725 0.055 Uiso 1 1 calc R
H18B H 0.4880 0.8416 0.2954 0.055 Uiso 1 1 calc R
C19 C 0.67244(18) 0.7517(2) 0.4047(3) 0.0665(7) Uani 1 1 d .
H19A H 0.7373 0.7449 0.4737 0.100 Uiso 1 1 calc R
H19B H 0.6763 0.8092 0.3564 0.100 Uiso 1 1 calc R
H19C H 0.6597 0.6911 0.3557 0.100 Uiso 1 1 calc R
C20 C 0.6046(2) 0.8616(2) 0.5325(3) 0.0800(8) Uani 1 1 d .
H20A H 0.5492 0.8699 0.5621 0.120 Uiso 1 1 calc R
H20B H 0.6082 0.9207 0.4864 0.120 Uiso 1 1 calc R
H20C H 0.6698 0.8533 0.6006 0.120 Uiso 1 1 calc R

loop_
_atom_site_aniso_label
_atom_site_aniso_U_11
_atom_site_aniso_U_22
_atom_site_aniso_U_33
_atom_site_aniso_U_23
_atom_site_aniso_U_13
_atom_site_aniso_U_12
P1 0.0399(3) 0.0385(3) 0.0674(4) -0.0037(3) 0.0292(3) 0.0000(2)
N1 0.0298(9) 0.0437(10) 0.0533(12) -0.0016(8) 0.0181(9) 0.0014(7)
O1 0.0404(10) 0.1109(14) 0.0668(12) 0.0294(10) 0.0092(9) 0.0183(9)
O2 0.0462(9) 0.0759(10) 0.0399(9) 0.0053(8) 0.0099(8) 0.0091(8)
O3 0.0364(8) 0.0413(8) 0.0805(12) 0.0188(8) 0.0229(8) 0.0089(6)
O4 0.0448(9) 0.0516(8) 0.0463(9) 0.0014(7) 0.0215(7) -0.0061(6)
O5 0.0743(13) 0.0587(10) 0.1205(17) -0.0338(10) 0.0588(13) -0.0069(8)
C1 0.0354(13) 0.0606(14) 0.0790(18) -0.0050(12) 0.0261(13) 0.0057(10)
C2 0.0427(12) 0.0353(10) 0.0475(13) -0.0039(9) 0.0215(11) -0.0042(9)
C3 0.0639(16) 0.0551(14) 0.0581(16) -0.0067(11) 0.0371(14) -0.0059(11)
C4 0.088(2) 0.0661(16) 0.0442(15) -0.0054(12) 0.0330(15) -0.0158(14)
C5 0.0632(16) 0.0576(14) 0.0406(14) 0.0038(11) 0.0105(12) -0.0113(12)
C6 0.0419(12) 0.0430(11) 0.0447(13) 0.0017(9) 0.0113(10) -0.0050(9)
C7 0.0345(11) 0.0331(10) 0.0385(12) -0.0023(8) 0.0132(9) -0.0052(8)
C8 0.0283(10) 0.0339(10) 0.0369(11) 0.0007(8) 0.0104(9) -0.0012(8)
C9 0.0357(11) 0.0315(9) 0.0401(12) 0.0008(8) 0.0157(9) 0.0006(8)
C10 0.0428(13) 0.0568(13) 0.0419(13) -0.0055(10) 0.0143(10) 0.0036(10)
C11 0.0351(12) 0.0525(13) 0.0506(14) 0.0086(10) 0.0092(11) 0.0024(10)
C12 0.0313(11) 0.0361(10) 0.0425(12) 0.0015(9) 0.0124(9) -0.0004(8)
C13 0.080(2) 0.0657(17) 0.076(2) -0.0280(14) 0.0090(16) 0.0006(14)
C14 0.0680(18) 0.122(2) 0.0414(15) 0.0005(15) 0.0261(14) 0.0037(16)
C15 0.0369(11) 0.0401(11) 0.0430(12) 0.0009(9) 0.0163(10) -0.0007(9)
C16 0.0421(13) 0.0617(14) 0.0523(15) 0.0119(12) 0.0106(11) 0.0007(11)
C17 0.0406(12) 0.0436(11) 0.0527(14) 0.0022(10) 0.0171(11) -0.0047(9)
C18 0.0477(13) 0.0382(11) 0.0552(14) 0.0086(10) 0.0223(11) 0.0012(9)
C19 0.0433(14) 0.0773(17) 0.0820(19) 0.0039(14) 0.0273(14) -0.0099(12)
C20 0.091(2) 0.0703(17) 0.074(2) -0.0167(15) 0.0258(17) -0.0181(15)

loop_
_atom_type_symbol
_atom_type_description
_atom_type_scat_dispersion_real
_atom_type_scat_dispersion_imag
_atom_type_scat_source
C C 0.0033 0.0016 'International Tables Vol C Tables 4.2.6.8 and 6.1.1.4'
H H 0.0000 0.0000 'International Tables Vol C Tables 4.2.6.8 and 6.1.1.4'
N N 0.0061 0.0033 'International Tables Vol C Tables 4.2.6.8 and 6.1.1.4'
O O 0.0106 0.0060 'International Tables Vol C Tables 4.2.6.8 and 6.1.1.4'
P P 0.1023 0.0942 'International Tables Vol C Tables 4.2.6.8 and 6.1.1.4'

loop_
_geom_angle_atom_site_label_1
_geom_angle_atom_site_label_2
_geom_angle_atom_site_label_3
_geom_angle
O5 P1 O4 112.28(10)
O5 P1 O3 111.36(10)
O4 P1 O3 104.04(8)
O5 P1 C15 116.19(9)
O4 P1 C15 108.38(8)
O3 P1 C15 103.57(9)
C2 N1 C12 107.35(16)
C2 N1 C1 124.09(18)
C12 N1 C1 128.54(19)
C11 O2 C10 124.76(16)
C16 O3 P1 120.20(12)
C18 O4 P1 117.09(12)
N1 C1 H1A 109.5
N1 C1 H1B 109.5
H1A C1 H1B 109.5
N1 C1 H1C 109.5
H1A C1 H1C 109.5
H1B C1 H1C 109.5
N1 C2 C3 128.3(2)
N1 C2 C7 109.43(17)
C3 C2 C7 122.3(2)
C4 C3 C2 117.1(2)
C4 C3 H3 121.5
C2 C3 H3 121.5
C3 C4 C5 121.7(2)
C3 C4 H4 119.1
C5 C4 H4 119.1
C6 C5 C4 121.5(2)
C6 C5 H5 119.3
C4 C5 H5 119.3
C5 C6 C7 119.0(2)
C5 C6 H6 120.5
C7 C6 H6 120.5
C6 C7 C2 118.35(18)
C6 C7 C8 135.79(18)
C2 C7 C8 105.84(17)
C12 C8 C7 106.39(16)
C12 C8 C9 120.88(18)
C7 C8 C9 132.68(17)
C15 C9 C8 120.45(19)
C15 C9 C10 125.95(18)
C8 C9 C10 113.46(17)
O2 C10 C9 112.56(16)
O2 C10 C14 101.06(18)
C9 C10 C14 115.23(19)
O2 C10 C13 106.16(18)
C9 C10 C13 108.73(19)
C14 C10 C13 112.6(2)
O1 C11 O2 118.0(2)
O1 C11 C12 126.3(2)
O2 C11 C12 115.70(18)
N1 C12 C8 110.98(18)
N1 C12 C11 125.70(18)
C8 C12 C11 123.32(18)
C10 C13 H13A 109.5
C10 C13 H13B 109.5
H13A C13 H13B 109.5
C10 C13 H13C 109.5
H13A C13 H13C 109.5
H13B C13 H13C 109.5
C10 C14 H14A 109.5
C10 C14 H14B 109.5
H14A C14 H14B 109.5
C10 C14 H14C 109.5
H14A C14 H14C 109.5
H14B C14 H14C 109.5
C9 C15 P1 134.95(17)
C9 C15 H15 112.5
P1 C15 H15 112.5
O3 C16 C17 111.61(18)
O3 C16 H16A 109.3
C17 C16 H16A 109.3
O3 C16 H16B 109.3
C17 C16 H16B 109.3
H16A C16 H16B 108.0
C16 C17 C18 108.92(17)
C16 C17 C19 111.02(18)
C18 C17 C19 110.04(19)
C16 C17 C20 108.35(19)
C18 C17 C20 108.37(19)
C19 C17 C20 110.08(19)
O4 C18 C17 111.80(16)
O4 C18 H18A 109.3
C17 C18 H18A 109.3
O4 C18 H18B 109.3
C17 C18 H18B 109.3
H18A C18 H18B 107.9
C17 C19 H19A 109.5
C17 C19 H19B 109.5
H19A C19 H19B 109.5
C17 C19 H19C 109.5
H19A C19 H19C 109.5
H19B C19 H19C 109.5
C17 C20 H20A 109.5
C17 C20 H20B 109.5
H20A C20 H20B 109.5
C17 C20 H20C 109.5
H20A C20 H20C 109.5
H20B C20 H20C 109.5

loop_
_geom_bond_atom_site_label_1
_geom_bond_atom_site_label_2
_geom_bond_distance
P1 O5 1.4532(16)
P1 O4 1.5766(14)
P1 O3 1.5781(17)
P1 C15 1.7813(19)
N1 C2 1.370(3)
N1 C12 1.372(2)
N1 C1 1.460(2)
O1 C11 1.213(2)
O2 C11 1.344(3)
O2 C10 1.483(3)
O3 C16 1.452(3)
O4 C18 1.458(2)
C1 H1A 0.9600
C1 H1B 0.9600
C1 H1C 0.9600
C2 C3 1.397(3)
C2 C7 1.419(3)
C3 C4 1.371(3)
C3 H3 0.9300
C4 C5 1.397(3)
C4 H4 0.9300
C5 C6 1.369(3)
C5 H5 0.9300
C6 C7 1.404(3)
C6 H6 0.9300
C7 C8 1.432(3)
C8 C12 1.380(3)
C8 C9 1.457(2)
C9 C15 1.346(3)
C9 C10 1.518(3)
C10 C14 1.524(3)
C10 C13 1.526(3)
C11 C12 1.443(3)
C13 H13A 0.9600
C13 H13B 0.9600
C13 H13C 0.9600
C14 H14A 0.9600
C14 H14B 0.9600
C14 H14C 0.9600
C15 H15 0.9300
C16 C17 1.512(3)
C16 H16A 0.9700
C16 H16B 0.9700
C17 C18 1.513(3)
C17 C19 1.530(3)
C17 C20 1.532(3)
C18 H18A 0.9700
C18 H18B 0.9700
C19 H19A 0.9600
C19 H19B 0.9600
C19 H19C 0.9600
C20 H20A 0.9600
C20 H20B 0.9600
C20 H20C 0.9600

loop_
_cod_related_entry_id
_cod_related_entry_database
_cod_related_entry_code
1 ChemSpider 30659523
